data_4111521
loop_
_publ_author_name
'Guangcai Bai'
'Sanjay Singh'
'Herbert W. Roesky'
'Mathias Noltemeyer'
'Hans-Georg Schmidt'

_publ_section_title
;
 Mononuclear Aluminum Hydroxide for the Design of Well-Defined Homogeneous
 Catalysts
;
_journal_name_full 'Journal of the American Chemical Society'
_journal_page_first 3449
_journal_page_last 3455
_journal_paper_doi 10.1021/ja043585w
_journal_volume 127
_journal_year 2005
_chemical_formula_sum 'C41 H57 Al N2 O Zr'
_chemical_formula_weight 712.09
_chemical_name_systematic
; 
 ? 
;
_space_group_IT_number 2
_symmetry_cell_setting triclinic
_symmetry_space_group_name_Hall '-P 1'
_symmetry_space_group_name_H-M 'P -1'
_atom_sites_solution_hydrogens geom
_atom_sites_solution_primary direct
_atom_sites_solution_secondary difmap
_audit_creation_method SHELXL-97
_cell_angle_alpha 87.99(7)
_cell_angle_beta 87.06(4)
_cell_angle_gamma 68.49(5)
_cell_formula_units_Z 2
_cell_length_a 9.968(5)
_cell_length_b 10.314(8)
_cell_length_c 19.684(16)
_cell_measurement_temperature 203(2)
_cell_volume 1880(2)
_computing_structure_refinement 'SHELXL-97 (Sheldrick, 1997)'
_computing_structure_solution 'SHELXS-97 (Sheldrick, 1990)'
_diffrn_ambient_temperature 203(2)
_diffrn_measured_fraction_theta_full 0.894
_diffrn_measured_fraction_theta_max 0.894
_diffrn_measurement_device_type 'STOE AED2'
_diffrn_radiation_monochromator graphite
_diffrn_radiation_source 'fine-focus sealed tube'
_diffrn_radiation_type MoK\a
_diffrn_radiation_wavelength 0.71073
_diffrn_reflns_av_R_equivalents 0.0507
_diffrn_reflns_av_sigmaI/netI 0.0130
_diffrn_reflns_limit_h_max 11
_diffrn_reflns_limit_h_min -11
_diffrn_reflns_limit_k_max 12
_diffrn_reflns_limit_k_min -12
_diffrn_reflns_limit_l_max 23
_diffrn_reflns_limit_l_min -19
_diffrn_reflns_number 6325
_diffrn_reflns_theta_full 25.04
_diffrn_reflns_theta_max 25.04
_diffrn_reflns_theta_min 3.57
_exptl_absorpt_coefficient_mu 0.349
_exptl_absorpt_correction_T_max 0.7924
_exptl_absorpt_correction_T_min 0.7218
_exptl_absorpt_correction_type 'semiempirical '
_exptl_absorpt_process_details 'azimuthal scans '
_exptl_crystal_density_diffrn 1.258
_exptl_crystal_F_000 756
_exptl_crystal_size_max 1.00
_exptl_crystal_size_mid 0.80
_exptl_crystal_size_min 0.70
_refine_diff_density_max 0.777
_refine_diff_density_min -1.148
_refine_diff_density_rms 0.076
_refine_ls_extinction_method none
_refine_ls_goodness_of_fit_ref 1.093
_refine_ls_hydrogen_treatment mixed
_refine_ls_matrix_type full
_refine_ls_number_parameters 427
_refine_ls_number_reflns 5932
_refine_ls_number_restraints 0
_refine_ls_restrained_S_all 1.093
_refine_ls_R_factor_all 0.0446
_refine_ls_R_factor_gt 0.0430
_refine_ls_shift/su_max 0.003
_refine_ls_shift/su_mean 0.000
_refine_ls_structure_factor_coef Fsqd
_refine_ls_weighting_details 'calc w=1/[\s^2^(Fo^2^)+(0.0766P)^2^+1.2130P] where P=(Fo^2^+2Fc^2^)/3'
_refine_ls_weighting_scheme calc
_refine_ls_wR_factor_gt 0.1153
_refine_ls_wR_factor_ref 0.1171
_reflns_number_gt 5661
_reflns_number_total 5932
_reflns_threshold_expression >2sigma(I)
_cod_data_source_file ja043585wsi20041223_050514.cif
_cod_data_source_block r1088x
_cod_database_code 4111521

loop_
_symmetry_equiv_pos_as_xyz
'x, y, z'
'-x, -y, -z'

loop_
_atom_site_label
_atom_site_type_symbol
_atom_site_fract_x
_atom_site_fract_y
_atom_site_fract_z
_atom_site_U_iso_or_equiv
_atom_site_adp_type
_atom_site_occupancy
_atom_site_symmetry_multiplicity
_atom_site_calc_flag
_atom_site_refinement_flags
Al1 Al 0.26475(8) 0.74652(7) 0.74849(3) 0.02188(17) Uani 1 1 d .
N1 N 0.1591(2) 0.8841(2) 0.68403(9) 0.0241(4) Uani 1 1 d .
N2 N 0.1779(2) 0.8571(2) 0.82731(9) 0.0255(4) Uani 1 1 d .
C1 C 0.0194(3) 0.9541(2) 0.69949(12) 0.0267(5) Uani 1 1 d .
C2 C -0.0372(3) 0.9708(2) 0.76683(12) 0.0291(5) Uani 1 1 d .
H2A H -0.1384 1.0067 0.7726 0.035 Uiso 1 1 calc R
C3 C 0.0408(3) 0.9398(2) 0.82652(12) 0.0291(6) Uani 1 1 d .
C4 C -0.0841(3) 1.0175(3) 0.64393(13) 0.0335(6) Uani 1 1 d .
H4A H -0.0367 1.0535 0.6079 0.050 Uiso 1 1 calc R
H4B H -0.1675 1.0929 0.6622 0.050 Uiso 1 1 calc R
H4C H -0.1148 0.9470 0.6259 0.050 Uiso 1 1 calc R
C5 C -0.0424(3) 1.0097(3) 0.88995(14) 0.0421(7) Uani 1 1 d .
H5A H 0.0231 0.9935 0.9268 0.063 Uiso 1 1 calc R
H5B H -0.1159 0.9713 0.9025 0.063 Uiso 1 1 calc R
H5C H -0.0879 1.1091 0.8813 0.063 Uiso 1 1 calc R
C11 C 0.2166(3) 0.9065(2) 0.61701(11) 0.0258(5) Uani 1 1 d .
C12 C 0.2239(3) 0.8170(3) 0.56337(12) 0.0291(5) Uani 1 1 d .
C13 C 0.2850(3) 0.8412(3) 0.50081(12) 0.0353(6) Uani 1 1 d .
H13A H 0.2956 0.7804 0.4647 0.042 Uiso 1 1 calc R
C14 C 0.3296(3) 0.9519(3) 0.49104(13) 0.0383(6) Uani 1 1 d .
H14A H 0.3683 0.9673 0.4483 0.046 Uiso 1 1 calc R
C15 C 0.3180(3) 1.0408(3) 0.54377(13) 0.0354(6) Uani 1 1 d .
H15A H 0.3473 1.1172 0.5363 0.042 Uiso 1 1 calc R
C16 C 0.2635(3) 1.0190(2) 0.60792(12) 0.0288(5) Uani 1 1 d .
C121 C 0.1663(3) 0.7005(3) 0.56911(12) 0.0333(6) Uani 1 1 d .
H12A H 0.1185 0.7047 0.6148 0.040 Uiso 1 1 calc R
C122 C 0.0536(4) 0.7179(3) 0.51631(15) 0.0451(7) Uani 1 1 d .
H12B H 0.0130 0.6460 0.5235 0.068 Uiso 1 1 calc R
H12C H 0.0988 0.7099 0.4710 0.068 Uiso 1 1 calc R
H12D H -0.0226 0.8089 0.5208 0.068 Uiso 1 1 calc R
C123 C 0.2865(4) 0.5588(3) 0.56292(16) 0.0509(8) Uani 1 1 d .
H12E H 0.3543 0.5470 0.5984 0.076 Uiso 1 1 calc R
H12F H 0.3362 0.5524 0.5188 0.076 Uiso 1 1 calc R
H12G H 0.2460 0.4864 0.5676 0.076 Uiso 1 1 calc R
C161 C 0.2520(3) 1.1196(3) 0.66472(13) 0.0355(6) Uani 1 1 d .
H16A H 0.2513 1.0701 0.7087 0.043 Uiso 1 1 calc R
C162 C 0.3775(4) 1.1716(3) 0.66363(17) 0.0458(7) Uani 1 1 d .
H16B H 0.4681 1.0925 0.6619 0.069 Uiso 1 1 calc R
H16C H 0.3711 1.2239 0.7044 0.069 Uiso 1 1 calc R
H16D H 0.3727 1.2312 0.6239 0.069 Uiso 1 1 calc R
C163 C 0.1123(4) 1.2460(4) 0.66228(19) 0.0552(9) Uani 1 1 d .
H16E H 0.0308 1.2164 0.6698 0.083 Uiso 1 1 calc R
H16F H 0.1064 1.2919 0.6181 0.083 Uiso 1 1 calc R
H16G H 0.1104 1.3104 0.6974 0.083 Uiso 1 1 calc R
C21 C 0.2557(3) 0.8319(2) 0.88984(11) 0.0295(6) Uani 1 1 d .
C22 C 0.3536(3) 0.8963(3) 0.89860(13) 0.0364(6) Uani 1 1 d .
C23 C 0.4310(4) 0.8666(3) 0.95838(15) 0.0486(8) Uani 1 1 d .
H23A H 0.4972 0.9097 0.9656 0.058 Uiso 1 1 calc R
C24 C 0.4107(4) 0.7746(4) 1.00676(15) 0.0532(9) Uani 1 1 d .
H24A H 0.4635 0.7554 1.0465 0.064 Uiso 1 1 calc R
C25 C 0.3149(4) 0.7114(3) 0.99737(13) 0.0470(8) Uani 1 1 d .
H25A H 0.3022 0.6495 1.0310 0.056 Uiso 1 1 calc R
C26 C 0.2349(3) 0.7366(3) 0.93884(12) 0.0358(6) Uani 1 1 d .
C221 C 0.3747(4) 1.0008(3) 0.84668(14) 0.0405(7) Uani 1 1 d .
H22A H 0.3574 0.9722 0.8015 0.049 Uiso 1 1 calc R
C222 C 0.2628(5) 1.1457(3) 0.8591(2) 0.0662(11) Uani 1 1 d .
H22B H 0.2803 1.2114 0.8267 0.099 Uiso 1 1 calc R
H22C H 0.2697 1.1735 0.9050 0.099 Uiso 1 1 calc R
H22D H 0.1671 1.1447 0.8535 0.099 Uiso 1 1 calc R
C223 C 0.5262(4) 1.0048(4) 0.84292(19) 0.0588(9) Uani 1 1 d .
H22E H 0.5964 0.9111 0.8371 0.088 Uiso 1 1 calc R
H22F H 0.5431 1.0427 0.8846 0.088 Uiso 1 1 calc R
H22G H 0.5354 1.0631 0.8046 0.088 Uiso 1 1 calc R
C261 C 0.1353(4) 0.6585(3) 0.93064(13) 0.0410(7) Uani 1 1 d .
H26A H 0.0883 0.6878 0.8866 0.049 Uiso 1 1 calc R
C262 C 0.2201(4) 0.5012(3) 0.92876(16) 0.0530(9) Uani 1 1 d .
H26B H 0.2991 0.4816 0.8950 0.080 Uiso 1 1 calc R
H26C H 0.1567 0.4539 0.9170 0.080 Uiso 1 1 calc R
H26D H 0.2583 0.4684 0.9731 0.080 Uiso 1 1 calc R
C263 C 0.0162(4) 0.6905(4) 0.98739(17) 0.0598(10) Uani 1 1 d .
H26E H -0.0369 0.7903 0.9889 0.090 Uiso 1 1 calc R
H26F H 0.0596 0.6579 1.0308 0.090 Uiso 1 1 calc R
H26G H -0.0492 0.6436 0.9783 0.090 Uiso 1 1 calc R
C6 C 0.2107(3) 0.5818(3) 0.74947(13) 0.0354(6) Uani 1 1 d .
H6A H 0.2234 0.5450 0.7039 0.053 Uiso 1 1 calc R
H6B H 0.1105 0.6076 0.7650 0.053 Uiso 1 1 calc R
H6C H 0.2716 0.5113 0.7800 0.053 Uiso 1 1 calc R
O1 O 0.4472(2) 0.70670(18) 0.74171(8) 0.0313(4) Uani 1 1 d .
Zr1 Zr 0.64930(3) 0.59306(2) 0.730413(10) 0.02631(11) Uani 1 1 d .
C7 C 0.6352(4) 0.4171(3) 0.66712(17) 0.0481(8) Uani 1 1 d .
H7A H 0.5872 0.4557 0.6254 0.072 Uiso 1 1 calc R
H7B H 0.5808 0.3696 0.6929 0.072 Uiso 1 1 calc R
H7C H 0.7317 0.3514 0.6563 0.072 Uiso 1 1 calc R
C31 C 0.6721(5) 0.8099(4) 0.6783(3) 0.0756(15) Uani 1 1 d .
H31A H 0.6133 0.9060 0.6925 0.091 Uiso 1 1 calc R
C32 C 0.6434(4) 0.7441(6) 0.6251(2) 0.0770(15) Uani 1 1 d .
H32A H 0.5620 0.7836 0.5944 0.092 Uiso 1 1 calc R
C33 C 0.7663(5) 0.6200(5) 0.61481(17) 0.0659(11) Uani 1 1 d .
H33A H 0.7847 0.5564 0.5760 0.079 Uiso 1 1 calc R
C34 C 0.8641(4) 0.6162(3) 0.66263(18) 0.0516(8) Uani 1 1 d .
H34A H 0.9650 0.5493 0.6638 0.062 Uiso 1 1 calc R
C35 C 0.8050(5) 0.7328(4) 0.7016(2) 0.0608(10) Uani 1 1 d .
H35A H 0.8572 0.7645 0.7348 0.073 Uiso 1 1 calc R
C36 C 0.7457(5) 0.5830(4) 0.84739(16) 0.0592(10) Uani 1 1 d .
H36A H 0.7614 0.6609 0.8693 0.071 Uiso 1 1 calc R
C37 C 0.6230(4) 0.5483(4) 0.85768(15) 0.0587(11) Uani 1 1 d .
H37A H 0.5378 0.5975 0.8876 0.070 Uiso 1 1 calc R
C38 C 0.6522(4) 0.4207(4) 0.82729(16) 0.0543(9) Uani 1 1 d .
H38A H 0.5903 0.3643 0.8316 0.065 Uiso 1 1 calc R
C39 C 0.7952(4) 0.3746(3) 0.80016(15) 0.0495(8) Uani 1 1 d .
H39A H 0.8499 0.2811 0.7816 0.059 Uiso 1 1 calc R
C40 C 0.8519(4) 0.4740(4) 0.81350(16) 0.0525(8) Uani 1 1 d .
H40A H 0.9543 0.4637 0.8061 0.063 Uiso 1 1 calc R

loop_
_atom_site_aniso_label
_atom_site_aniso_U_11
_atom_site_aniso_U_22
_atom_site_aniso_U_33
_atom_site_aniso_U_23
_atom_site_aniso_U_13
_atom_site_aniso_U_12
Al1 0.0250(4) 0.0254(3) 0.0137(3) -0.0003(2) 0.0016(3) -0.0077(3)
N1 0.0266(12) 0.0288(9) 0.0146(9) 0.0020(7) 0.0015(8) -0.0082(8)
N2 0.0329(13) 0.0277(9) 0.0148(9) -0.0008(7) 0.0022(8) -0.0100(9)
C1 0.0293(14) 0.0268(11) 0.0222(11) 0.0022(9) 0.0011(10) -0.0086(10)
C2 0.0259(14) 0.0318(12) 0.0253(12) -0.0006(9) 0.0050(10) -0.0063(10)
C3 0.0362(15) 0.0264(11) 0.0216(11) -0.0008(9) 0.0089(11) -0.0091(10)
C4 0.0298(15) 0.0400(13) 0.0264(12) 0.0049(10) -0.0035(11) -0.0077(11)
C5 0.0456(19) 0.0436(15) 0.0248(13) -0.0049(11) 0.0124(12) -0.0032(13)
C11 0.0252(13) 0.0333(12) 0.0147(10) 0.0047(9) 0.0001(9) -0.0062(10)
C12 0.0278(14) 0.0369(12) 0.0184(11) 0.0025(9) -0.0008(10) -0.0070(10)
C13 0.0347(16) 0.0499(15) 0.0166(11) -0.0004(10) 0.0022(11) -0.0104(12)
C14 0.0351(16) 0.0591(17) 0.0192(12) 0.0088(11) 0.0018(11) -0.0168(13)
C15 0.0335(16) 0.0427(14) 0.0291(13) 0.0102(11) 0.0008(11) -0.0142(12)
C16 0.0267(14) 0.0332(12) 0.0230(12) 0.0056(9) -0.0015(10) -0.0073(10)
C121 0.0415(17) 0.0417(14) 0.0167(11) -0.0010(10) 0.0007(11) -0.0153(12)
C122 0.048(2) 0.0622(18) 0.0323(14) -0.0008(13) -0.0065(13) -0.0282(16)
C123 0.063(2) 0.0413(15) 0.0416(16) 0.0009(12) -0.0002(15) -0.0121(15)
C161 0.0445(18) 0.0335(13) 0.0286(13) 0.0024(10) 0.0019(12) -0.0150(12)
C162 0.0423(19) 0.0426(15) 0.0526(18) -0.0062(13) -0.0019(15) -0.0153(14)
C163 0.044(2) 0.0512(18) 0.063(2) -0.0186(15) 0.0080(17) -0.0091(15)
C21 0.0398(16) 0.0294(12) 0.0146(10) -0.0041(9) 0.0014(10) -0.0072(11)
C22 0.0499(19) 0.0361(13) 0.0224(12) -0.0063(10) -0.0031(12) -0.0138(13)
C23 0.064(2) 0.0529(17) 0.0316(15) -0.0093(13) -0.0129(14) -0.0227(16)
C24 0.074(3) 0.0574(18) 0.0237(14) -0.0017(12) -0.0172(15) -0.0163(18)
C25 0.071(2) 0.0449(15) 0.0184(12) 0.0019(11) -0.0035(13) -0.0137(15)
C26 0.0499(19) 0.0342(13) 0.0178(11) -0.0012(9) 0.0036(11) -0.0095(12)
C221 0.057(2) 0.0388(14) 0.0306(14) -0.0062(11) -0.0021(13) -0.0228(14)
C222 0.084(3) 0.0371(16) 0.070(2) -0.0002(15) 0.018(2) -0.0168(17)
C223 0.068(3) 0.068(2) 0.055(2) -0.0060(16) -0.0026(18) -0.041(2)
C261 0.060(2) 0.0417(14) 0.0214(12) 0.0050(10) 0.0056(13) -0.0200(14)
C262 0.078(3) 0.0432(16) 0.0369(16) 0.0042(12) 0.0057(16) -0.0227(16)
C263 0.073(3) 0.063(2) 0.0405(17) 0.0033(15) 0.0219(18) -0.0254(19)
C6 0.0481(18) 0.0367(13) 0.0252(12) 0.0008(10) -0.0004(12) -0.0202(12)
O1 0.0262(10) 0.0399(9) 0.0241(8) -0.0005(7) 0.0023(7) -0.0080(8)
Zr1 0.02539(17) 0.03106(16) 0.02008(15) 0.00165(10) 0.00050(10) -0.00786(11)
C7 0.047(2) 0.0499(17) 0.0468(17) -0.0118(13) -0.0022(14) -0.0153(15)
C31 0.073(3) 0.0417(18) 0.096(3) 0.025(2) 0.034(3) -0.0092(18)
C32 0.042(2) 0.123(4) 0.058(2) 0.061(3) -0.0050(19) -0.026(2)
C33 0.082(3) 0.096(3) 0.0329(16) -0.0069(17) 0.0261(19) -0.052(2)
C34 0.0354(18) 0.0563(18) 0.059(2) 0.0129(15) 0.0118(16) -0.0152(14)
C35 0.070(3) 0.059(2) 0.068(2) 0.0034(17) 0.008(2) -0.043(2)
C36 0.079(3) 0.0553(19) 0.0355(16) 0.0007(14) -0.0279(17) -0.0125(19)
C37 0.060(2) 0.069(2) 0.0201(13) 0.0110(13) 0.0014(14) 0.0062(18)
C38 0.061(2) 0.062(2) 0.0366(16) 0.0242(15) -0.0017(15) -0.0202(17)
C39 0.059(2) 0.0403(15) 0.0335(15) 0.0114(12) -0.0024(14) -0.0008(14)
C40 0.041(2) 0.066(2) 0.0426(17) 0.0144(15) -0.0166(14) -0.0093(16)

loop_
_atom_type_symbol
_atom_type_description
_atom_type_scat_dispersion_real
_atom_type_scat_dispersion_imag
_atom_type_scat_source
C C 0.0033 0.0016 'International Tables Vol C Tables 4.2.6.8 and 6.1.1.4'
H H 0.0000 0.0000 'International Tables Vol C Tables 4.2.6.8 and 6.1.1.4'
N N 0.0061 0.0033 'International Tables Vol C Tables 4.2.6.8 and 6.1.1.4'
Al Al 0.0645 0.0514 'International Tables Vol C Tables 4.2.6.8 and 6.1.1.4'
Zr Zr -2.9673 0.5597 'International Tables Vol C Tables 4.2.6.8 and 6.1.1.4'
O O 0.0106 0.0060 'International Tables Vol C Tables 4.2.6.8 and 6.1.1.4'

loop_
_geom_angle_atom_site_label_1
_geom_angle_atom_site_label_2
_geom_angle_atom_site_label_3
_geom_angle
O1 Al1 N1 113.89(10)
O1 Al1 N2 111.99(11)
N1 Al1 N2 95.15(11)
O1 Al1 C6 113.24(12)
N1 Al1 C6 111.65(12)
N2 Al1 C6 109.53(12)
C1 N1 C11 118.4(2)
C1 N1 Al1 116.97(16)
C11 N1 Al1 124.25(17)
C3 N2 C21 120.6(2)
C3 N2 Al1 118.81(17)
C21 N2 Al1 119.77(17)
N1 C1 C2 122.5(2)
N1 C1 C4 120.2(2)
C2 C1 C4 117.4(2)
C1 C2 C3 127.1(2)
N2 C3 C2 122.6(2)
N2 C3 C5 122.0(2)
C2 C3 C5 115.4(2)
C16 C11 C12 121.7(2)
C16 C11 N1 118.1(2)
C12 C11 N1 120.2(2)
C13 C12 C11 117.4(3)
C13 C12 C121 118.8(2)
C11 C12 C121 123.8(2)
C14 C13 C12 121.4(3)
C13 C14 C15 120.3(2)
C14 C15 C16 121.0(3)
C15 C16 C11 118.1(2)
C15 C16 C161 119.4(2)
C11 C16 C161 122.4(2)
C12 C121 C123 111.6(3)
C12 C121 C122 111.3(2)
C123 C121 C122 110.4(3)
C163 C161 C16 111.4(3)
C163 C161 C162 108.1(3)
C16 C161 C162 113.6(2)
C22 C21 C26 121.6(3)
C22 C21 N2 119.3(2)
C26 C21 N2 119.0(3)
C21 C22 C23 118.2(3)
C21 C22 C221 121.9(3)
C23 C22 C221 119.9(3)
C24 C23 C22 120.6(3)
C25 C24 C23 120.5(3)
C24 C25 C26 121.5(3)
C25 C26 C21 117.5(3)
C25 C26 C261 118.5(3)
C21 C26 C261 124.0(3)
C222 C221 C22 110.7(3)
C222 C221 C223 110.5(3)
C22 C221 C223 114.3(3)
C26 C261 C262 110.8(3)
C26 C261 C263 112.4(3)
C262 C261 C263 109.5(3)
Al1 O1 Zr1 158.19(12)
O1 Zr1 C7 100.18(12)
O1 Zr1 C31 84.48(12)
C7 Zr1 C31 122.94(17)
O1 Zr1 C35 113.05(12)
C7 Zr1 C35 125.77(13)
C31 Zr1 C35 31.54(14)
O1 Zr1 C36 104.12(13)
C7 Zr1 C36 129.47(13)
C31 Zr1 C36 103.10(18)
C35 Zr1 C36 83.14(15)
O1 Zr1 C32 84.75(12)
C7 Zr1 C32 91.92(18)
C31 Zr1 C32 31.36(17)
C35 Zr1 C32 52.42(16)
C36 Zr1 C32 133.55(17)
O1 Zr1 C34 135.06(10)
C7 Zr1 C34 95.53(14)
C31 Zr1 C34 52.09(13)
C35 Zr1 C34 31.45(12)
C36 Zr1 C34 97.39(15)
C32 Zr1 C34 52.71(13)
O1 Zr1 C37 82.88(12)
C7 Zr1 C37 112.06(15)
C31 Zr1 C37 124.89(17)
C35 Zr1 C37 113.50(15)
C36 Zr1 C37 31.98(13)
C32 Zr1 C37 154.58(17)
C34 Zr1 C37 128.77(14)
O1 Zr1 C38 96.10(12)
C7 Zr1 C38 81.55(14)
C31 Zr1 C38 155.12(17)
C35 Zr1 C38 132.26(14)
C36 Zr1 C38 52.54(14)
C32 Zr1 C38 173.47(16)
C34 Zr1 C38 127.89(12)
C37 Zr1 C38 31.59(13)
O1 Zr1 C33 114.90(14)
C7 Zr1 C33 75.62(14)
C31 Zr1 C33 52.29(15)
C35 Zr1 C33 52.12(14)
C36 Zr1 C33 128.74(16)
C32 Zr1 C33 32.42(15)
C34 Zr1 C33 31.36(13)
C37 Zr1 C33 159.82(15)
C38 Zr1 C33 144.03(14)
O1 Zr1 C40 134.06(10)
C7 Zr1 C40 105.41(13)
C31 Zr1 C40 111.06(17)
C35 Zr1 C40 81.24(15)
C36 Zr1 C40 31.64(12)
C32 Zr1 C40 130.88(14)
C34 Zr1 C40 79.68(13)
C37 Zr1 C40 52.33(13)
C38 Zr1 C40 52.09(13)
C33 Zr1 C40 108.13(15)
O1 Zr1 C39 127.96(10)
C7 Zr1 C39 77.97(13)
C31 Zr1 C39 140.32(16)
C35 Zr1 C39 108.93(15)
C36 Zr1 C39 52.17(13)
C32 Zr1 C39 146.79(13)
C34 Zr1 C39 96.38(13)
C37 Zr1 C39 52.37(12)
C38 Zr1 C39 31.85(12)
C33 Zr1 C39 114.76(15)
C40 Zr1 C39 31.00(12)
C35 C31 C32 109.6(4)
C35 C31 Zr1 74.3(2)
C32 C31 Zr1 75.5(2)
C31 C32 C33 106.4(4)
C31 C32 Zr1 73.1(2)
C33 C32 Zr1 74.5(2)
C34 C33 C32 107.3(4)
C34 C33 Zr1 73.89(19)
C32 C33 Zr1 73.10(19)
C35 C34 C33 108.1(4)
C35 C34 Zr1 72.8(2)
C33 C34 Zr1 74.75(19)
C31 C35 C34 108.5(4)
C31 C35 Zr1 74.2(2)
C34 C35 Zr1 75.7(2)
C40 C36 C37 108.3(3)
C40 C36 Zr1 76.3(2)
C37 C36 Zr1 74.98(19)
C38 C37 C36 107.5(3)
C38 C37 Zr1 74.43(18)
C36 C37 Zr1 73.04(18)
C37 C38 C39 108.0(4)
C37 C38 Zr1 73.98(19)
C39 C38 Zr1 75.10(17)
C40 C39 C38 107.9(3)
C40 C39 Zr1 74.34(18)
C38 C39 Zr1 73.05(18)
C39 C40 C36 108.3(4)
C39 C40 Zr1 74.7(2)
C36 C40 Zr1 72.1(2)

loop_
_geom_bond_atom_site_label_1
_geom_bond_atom_site_label_2
_geom_bond_distance
Al1 O1 1.711(2)
Al1 N1 1.910(3)
Al1 N2 1.929(3)
Al1 C6 1.961(3)
N1 C1 1.337(3)
N1 C11 1.456(3)
N2 C3 1.320(4)
N2 C21 1.453(3)
C1 C2 1.405(4)
C1 C4 1.503(4)
C2 C3 1.405(4)
C3 C5 1.512(3)
C11 C16 1.405(4)
C11 C12 1.408(4)
C12 C13 1.401(4)
C12 C121 1.509(4)
C13 C14 1.374(4)
C14 C15 1.381(4)
C15 C16 1.392(4)
C16 C161 1.524(4)
C121 C123 1.516(4)
C121 C122 1.528(4)
C161 C163 1.521(4)
C161 C162 1.530(4)
C21 C22 1.388(4)
C21 C26 1.415(4)
C22 C23 1.402(4)
C22 C221 1.522(4)
C23 C24 1.380(5)
C24 C25 1.362(5)
C25 C26 1.397(4)
C26 C261 1.507(4)
C221 C222 1.521(5)
C221 C223 1.523(5)
C261 C262 1.531(4)
C261 C263 1.539(4)
O1 Zr1 1.929(2)
Zr1 C7 2.286(3)
Zr1 C31 2.509(4)
Zr1 C35 2.510(4)
Zr1 C36 2.524(4)
Zr1 C32 2.539(4)
Zr1 C34 2.546(3)
Zr1 C37 2.549(4)
Zr1 C38 2.555(4)
Zr1 C33 2.557(3)
Zr1 C40 2.577(4)
Zr1 C39 2.581(4)
C31 C35 1.364(6)
C31 C32 1.365(7)
C32 C33 1.422(6)
C33 C34 1.379(6)
C34 C35 1.371(5)
C36 C40 1.391(5)
C36 C37 1.398(6)
C37 C38 1.389(6)
C38 C39 1.409(5)
C39 C40 1.378(5)
